data_4500844
loop_
_publ_author_name
'Karmakar, Anirban'
'Titi, Hatem M.'
'Goldberg, Israel'

_publ_section_title
;
 Coordination Polymers of
 5-(2-Amino/Acetamido-4-carboxyphenoxy)-benzene-1,3-dioic Acids with
 Transition Metal Ions: Synthesis, Structure, and Catalytic Activity
;
_journal_issue 6
_journal_name_full 'Crystal Growth &amp; Design'
_journal_page_first 2621
_journal_paper_doi 10.1021/cg200350j
_journal_volume 11
_journal_year 2011
_chemical_formula_moiety 'C25 H21 Co N3 O9'
_chemical_formula_sum 'C25 H21 Co N3 O9'
_chemical_formula_weight 566.38
_chemical_name_systematic
; 
 ? 
;
_space_group_IT_number 2
_symmetry_cell_setting triclinic
_symmetry_space_group_name_Hall '-P 1'
_symmetry_space_group_name_H-M 'P -1'
_atom_sites_solution_hydrogens geom
_atom_sites_solution_primary direct
_atom_sites_solution_secondary difmap
_audit_creation_method SHELXL-97
_cell_angle_alpha 98.9554(15)
_cell_angle_beta 108.4746(10)
_cell_angle_gamma 105.0417(15)
_cell_formula_units_Z 2
_cell_length_a 10.0171(3)
_cell_length_b 12.4196(4)
_cell_length_c 15.3363(5)
_cell_measurement_reflns_used 6185
_cell_measurement_temperature 110(2)
_cell_measurement_theta_max 27.81
_cell_measurement_theta_min 2.27
_cell_volume 1687.66(10)
_computing_cell_refinement Denzo
_computing_data_collection 'Collect, Nonius B.V.'
_computing_data_reduction 'Denzo & Scalepack'
_computing_structure_refinement 'SHELXL-97 (Sheldrick, 1997)'
_computing_structure_solution SIR-97
_diffrn_ambient_temperature 110(2)
_diffrn_detector_area_resol_mean 12.8
_diffrn_measured_fraction_theta_full 0.983
_diffrn_measured_fraction_theta_max 0.983
_diffrn_measurement_device_type 'Nonius KappaCCD'
_diffrn_measurement_method '1 deg. \w scans'
_diffrn_radiation_monochromator graphite
_diffrn_radiation_source 'fine-focus sealed tube'
_diffrn_radiation_type MoK\a
_diffrn_radiation_wavelength 0.71073
_diffrn_reflns_av_R_equivalents 0.0450
_diffrn_reflns_av_sigmaI/netI 0.0715
_diffrn_reflns_limit_h_max 13
_diffrn_reflns_limit_h_min 0
_diffrn_reflns_limit_k_max 15
_diffrn_reflns_limit_k_min -16
_diffrn_reflns_limit_l_max 18
_diffrn_reflns_limit_l_min -20
_diffrn_reflns_number 18742
_diffrn_reflns_theta_full 27.81
_diffrn_reflns_theta_max 27.81
_diffrn_reflns_theta_min 2.27
_diffrn_standards_number 0
_exptl_absorpt_coefficient_mu 0.552
_exptl_absorpt_correction_T_max 0.8975
_exptl_absorpt_correction_T_min 0.8093
_exptl_absorpt_correction_type multi-scan
_exptl_absorpt_process_details 'Blessing, 1995'
_exptl_crystal_colour yellow
_exptl_crystal_density_diffrn 1.115
_exptl_crystal_density_method 'not measured'
_exptl_crystal_description prism
_exptl_crystal_F_000 582
_exptl_crystal_size_max 0.40
_exptl_crystal_size_mid 0.25
_exptl_crystal_size_min 0.20
_platon_squeeze_details
;
;
_refine_diff_density_max 1.069
_refine_diff_density_min -0.518
_refine_diff_density_rms 0.077
_refine_ls_extinction_method none
_refine_ls_goodness_of_fit_ref 0.944
_refine_ls_hydrogen_treatment constr
_refine_ls_matrix_type full
_refine_ls_number_parameters 343
_refine_ls_number_reflns 7877
_refine_ls_number_restraints 0
_refine_ls_restrained_S_all 0.944
_refine_ls_R_factor_all 0.1061
_refine_ls_R_factor_gt 0.0648
_refine_ls_shift/su_max 0.001
_refine_ls_shift/su_mean 0.000
_refine_ls_structure_factor_coef Fsqd
_refine_ls_weighting_details 'calc w=1/[\s^2^(Fo^2^)+(0.0989P)^2^+0.0000P] where P=(Fo^2^+2Fc^2^)/3'
_refine_ls_weighting_scheme calc
_refine_ls_wR_factor_gt 0.1723
_refine_ls_wR_factor_ref 0.1895
_reflns_number_gt 4564
_reflns_number_total 7877
_reflns_threshold_expression >2sigma(I)
_cod_data_source_file cg200350j_si_001.cif
_cod_data_source_block 8
_cod_original_cell_volume 1687.65(9)
_cod_database_code 4500844

loop_
_symmetry_equiv_pos_as_xyz
'x, y, z'
'-x, -y, -z'

loop_
_atom_site_label
_atom_site_type_symbol
_atom_site_fract_x
_atom_site_fract_y
_atom_site_fract_z
_atom_site_U_iso_or_equiv
_atom_site_adp_type
_atom_site_occupancy
_atom_site_symmetry_multiplicity
_atom_site_calc_flag
_atom_site_refinement_flags
Co1 Co 0.74150(4) 0.24068(3) 0.74387(2) 0.04337(17) Uani 1 1 d .
O2 O 0.5325(2) 0.11286(18) 0.68914(14) 0.0450(5) Uani 1 1 d .
C3 C 0.4190(4) 0.1083(3) 0.7088(2) 0.0490(8) Uani 1 1 d .
O4 O 0.4189(3) 0.1700(3) 0.78237(17) 0.0731(8) Uani 1 1 d .
C5 C 0.2723(3) 0.0204(3) 0.6400(2) 0.0469(7) Uani 1 1 d .
C6 C 0.2596(3) -0.0403(3) 0.5522(2) 0.0463(7) Uani 1 1 d .
H6 H 0.3445 -0.0267 0.5350 0.056 Uiso 1 1 calc R
C7 C 0.1248(3) -0.1206(3) 0.4892(2) 0.0482(7) Uani 1 1 d .
C8 C 0.1101(4) -0.1876(3) 0.3933(2) 0.0541(8) Uani 1 1 d .
O9 O 0.2156(2) -0.15467(18) 0.36609(14) 0.0470(5) Uani 1 1 d .
O10 O -0.0059(3) -0.2718(3) 0.34764(19) 0.0821(8) Uani 1 1 d .
C11 C 0.0000(3) -0.1405(3) 0.5146(2) 0.0497(8) Uani 1 1 d .
H11 H -0.0924 -0.1966 0.4728 0.060 Uiso 1 1 calc R
C12 C 0.0129(3) -0.0777(3) 0.6013(2) 0.0528(8) Uani 1 1 d .
C13 C 0.1473(3) 0.0032(3) 0.6645(2) 0.0523(8) Uani 1 1 d .
H13 H 0.1538 0.0461 0.7235 0.063 Uiso 1 1 calc R
O14 O -0.1159(2) -0.0932(2) 0.62178(16) 0.0588(6) Uani 1 1 d .
C15 C -0.1258(3) -0.1460(3) 0.6923(2) 0.0530(8) Uani 1 1 d .
C16 C -0.0267(4) -0.1998(3) 0.7359(2) 0.0560(8) Uani 1 1 d .
H16 H 0.0557 -0.1998 0.7179 0.067 Uiso 1 1 calc R
C17 C -0.0483(4) -0.2532(3) 0.8053(2) 0.0572(8) Uani 1 1 d .
H17 H 0.0203 -0.2885 0.8362 0.069 Uiso 1 1 calc R
C18 C -0.1717(4) -0.2548(3) 0.8297(2) 0.0603(9) Uani 1 1 d .
C19 C -0.1893(6) -0.3154(4) 0.9050(4) 0.0875(13) Uani 1 1 d .
O20 O -0.1036(4) -0.3600(3) 0.9448(3) 0.0990(10) Uani 1 1 d .
O21 O -0.3080(4) -0.3130(4) 0.9230(3) 0.1186(13) Uani 1 1 d .
H21 H -0.3025 -0.3453 0.9764 0.178 Uiso 1 1 d .
C22 C -0.2700(4) -0.2013(3) 0.7852(3) 0.0616(9) Uani 1 1 d .
H22 H -0.3538 -0.2034 0.8023 0.074 Uiso 1 1 calc R
C23 C -0.2502(3) -0.1453(3) 0.7173(2) 0.0520(8) Uani 1 1 d .
N24 N -0.3484(3) -0.0940(3) 0.6694(2) 0.0625(8) Uani 1 1 d .
H24A H -0.4281 -0.0969 0.6820 0.075 Uiso 1 1 d .
H24B H -0.3111 -0.0244 0.6587 0.075 Uiso 1 1 d .
N25 N 0.6502(3) 0.3368(2) 0.65122(16) 0.0464(6) Uani 1 1 d .
C26 C 0.5490(4) 0.2862(3) 0.5632(2) 0.0574(9) Uani 1 1 d .
H26 H 0.5173 0.2045 0.5413 0.069 Uiso 1 1 calc R
C27 C 0.4882(4) 0.3473(3) 0.5026(2) 0.0624(10) Uani 1 1 d .
H27 H 0.4157 0.3071 0.4409 0.075 Uiso 1 1 calc R
C28 C 0.5321(4) 0.4663(3) 0.5312(2) 0.0571(9) Uani 1 1 d .
C29 C 0.6388(5) 0.5184(3) 0.6213(2) 0.0908(16) Uani 1 1 d .
H29 H 0.6753 0.6001 0.6441 0.109 Uiso 1 1 calc R
C30 C 0.6934(5) 0.4507(3) 0.6795(2) 0.0792(14) Uani 1 1 d .
H30 H 0.7647 0.4884 0.7420 0.095 Uiso 1 1 calc R
N31 N 0.8378(3) 0.1497(2) 0.83923(15) 0.0411(6) Uani 1 1 d .
C32 C 0.9679(4) 0.1344(3) 0.8469(2) 0.0489(8) Uani 1 1 d .
H32 H 1.0167 0.1645 0.8077 0.059 Uiso 1 1 calc R
C33 C 1.0354(3) 0.0774(3) 0.90853(19) 0.0482(7) Uani 1 1 d .
H33 H 1.1284 0.0696 0.9113 0.058 Uiso 1 1 calc R
C34 C 0.9672(3) 0.0317(2) 0.96610(17) 0.0388(6) Uani 1 1 d .
C35 C 0.8302(3) 0.0472(3) 0.9579(2) 0.0447(7) Uani 1 1 d .
H35 H 0.7781 0.0169 0.9955 0.054 Uiso 1 1 calc R
C36 C 0.7719(3) 0.1063(3) 0.8955(2) 0.0470(7) Uani 1 1 d .
H36 H 0.6800 0.1170 0.8921 0.056 Uiso 1 1 calc R
O37 O 0.9502(3) 0.3754(2) 0.79000(16) 0.0640(6) Uani 1 1 d .
H37A H 0.9853 0.3698 0.8494 0.077 Uiso 1 1 d .
H37B H 0.9696 0.3393 0.7392 0.077 Uiso 1 1 d .
O38 O 0.6861(2) 0.33137(19) 0.84842(14) 0.0530(6) Uani 1 1 d .
H38A H 0.5988 0.2749 0.8232 0.064 Uiso 1 1 d .
H38B H 0.6897 0.4030 0.8617 0.064 Uiso 1 1 d .

loop_
_atom_site_aniso_label
_atom_site_aniso_U_11
_atom_site_aniso_U_22
_atom_site_aniso_U_33
_atom_site_aniso_U_23
_atom_site_aniso_U_13
_atom_site_aniso_U_12
Co1 0.0508(3) 0.0447(3) 0.0365(2) 0.02053(17) 0.00654(18) 0.02495(19)
O2 0.0469(11) 0.0467(12) 0.0484(11) 0.0225(9) 0.0149(9) 0.0244(9)
C3 0.0547(18) 0.0491(18) 0.0453(16) 0.0171(14) 0.0080(14) 0.0311(15)
O4 0.0616(14) 0.089(2) 0.0609(15) -0.0009(14) 0.0173(12) 0.0307(14)
C5 0.0500(17) 0.0531(18) 0.0444(15) 0.0213(14) 0.0109(13) 0.0313(15)
C6 0.0514(17) 0.0494(18) 0.0454(16) 0.0224(13) 0.0153(13) 0.0261(14)
C7 0.0518(17) 0.0496(18) 0.0476(16) 0.0229(14) 0.0137(14) 0.0237(15)
C8 0.0492(18) 0.058(2) 0.0516(18) 0.0210(16) 0.0097(16) 0.0198(16)
O9 0.0518(12) 0.0500(13) 0.0422(11) 0.0204(9) 0.0126(10) 0.0229(10)
O10 0.0617(15) 0.086(2) 0.0703(17) -0.0039(15) 0.0205(13) -0.0012(15)
C11 0.0445(16) 0.057(2) 0.0521(17) 0.0222(15) 0.0148(14) 0.0237(15)
C12 0.0478(17) 0.062(2) 0.0559(18) 0.0229(16) 0.0162(15) 0.0292(16)
C13 0.0520(18) 0.058(2) 0.0538(18) 0.0241(15) 0.0143(15) 0.0307(16)
O14 0.0488(12) 0.0744(17) 0.0666(14) 0.0275(12) 0.0246(11) 0.0331(12)
C15 0.0437(16) 0.0511(19) 0.0553(18) 0.0017(15) 0.0118(14) 0.0170(14)
C16 0.0488(17) 0.063(2) 0.0572(19) 0.0123(16) 0.0200(15) 0.0228(16)
C17 0.0526(18) 0.053(2) 0.0597(19) 0.0105(16) 0.0152(16) 0.0179(16)
C18 0.060(2) 0.051(2) 0.063(2) 0.0039(16) 0.0254(17) 0.0098(17)
C19 0.085(3) 0.080(3) 0.101(3) 0.020(3) 0.049(3) 0.016(3)
O20 0.114(3) 0.084(2) 0.116(3) 0.048(2) 0.054(2) 0.035(2)
O21 0.091(2) 0.172(4) 0.106(3) 0.057(3) 0.054(2) 0.032(2)
C22 0.0462(18) 0.052(2) 0.073(2) -0.0010(17) 0.0162(17) 0.0097(16)
C23 0.0399(16) 0.0476(19) 0.0575(19) -0.0007(15) 0.0156(14) 0.0087(14)
N24 0.0386(13) 0.0547(17) 0.085(2) 0.0024(15) 0.0172(14) 0.0180(13)
N25 0.0607(15) 0.0416(14) 0.0342(12) 0.0162(10) 0.0055(11) 0.0239(12)
C26 0.077(2) 0.0363(17) 0.0450(17) 0.0142(13) 0.0008(16) 0.0222(16)
C27 0.087(2) 0.0366(17) 0.0373(15) 0.0079(13) -0.0109(16) 0.0215(17)
C28 0.086(2) 0.0401(17) 0.0346(15) 0.0157(13) 0.0000(16) 0.0290(17)
C29 0.142(4) 0.0352(18) 0.0466(19) 0.0102(15) -0.027(2) 0.029(2)
C30 0.119(3) 0.0411(19) 0.0379(17) 0.0092(14) -0.0214(19) 0.026(2)
N31 0.0489(13) 0.0460(14) 0.0318(11) 0.0165(10) 0.0077(10) 0.0264(11)
C32 0.0599(18) 0.062(2) 0.0395(15) 0.0265(14) 0.0188(14) 0.0363(16)
C33 0.0562(17) 0.066(2) 0.0344(14) 0.0239(14) 0.0142(13) 0.0360(16)
C34 0.0527(16) 0.0416(15) 0.0285(12) 0.0130(11) 0.0109(12) 0.0291(13)
C35 0.0496(16) 0.0572(19) 0.0407(14) 0.0246(13) 0.0184(13) 0.0303(15)
C36 0.0514(16) 0.0571(19) 0.0419(15) 0.0225(14) 0.0151(13) 0.0303(15)
O37 0.0614(14) 0.0567(15) 0.0607(14) 0.0137(11) 0.0062(11) 0.0197(12)
O38 0.0667(13) 0.0468(12) 0.0428(11) 0.0131(9) 0.0073(10) 0.0299(11)

loop_
_atom_type_symbol
_atom_type_description
_atom_type_scat_dispersion_real
_atom_type_scat_dispersion_imag
_atom_type_scat_source
C C 0.0033 0.0016 'International Tables Vol C Tables 4.2.6.8 and 6.1.1.4'
H H 0.0000 0.0000 'International Tables Vol C Tables 4.2.6.8 and 6.1.1.4'
O O 0.0106 0.0060 'International Tables Vol C Tables 4.2.6.8 and 6.1.1.4'
N N 0.0061 0.0033 'International Tables Vol C Tables 4.2.6.8 and 6.1.1.4'
Co Co 0.3393 1.1124 'International Tables Vol C Tables 4.2.6.8 and 6.1.1.4'

loop_
_geom_angle_atom_site_label_1
_geom_angle_atom_site_label_2
_geom_angle_atom_site_label_3
_geom_angle
_geom_angle_site_symmetry_1
_geom_angle_site_symmetry_3
O9 Co1 O2 86.73(9) 2_656 .
O9 Co1 O38 175.86(7) 2_656 .
O2 Co1 O38 91.68(9) . .
O9 Co1 N31 92.43(8) 2_656 .
O2 Co1 N31 92.96(9) . .
O38 Co1 N31 91.47(8) . .
O9 Co1 O37 91.43(9) 2_656 .
O2 Co1 O37 175.62(8) . .
O38 Co1 O37 89.88(10) . .
N31 Co1 O37 91.09(9) . .
O9 Co1 N25 88.41(9) 2_656 .
O2 Co1 N25 88.69(9) . .
O38 Co1 N25 87.73(9) . .
N31 Co1 N25 178.19(10) . .
O37 Co1 N25 87.29(10) . .
C3 O2 Co1 130.0(2) . .
O2 C3 O4 124.8(3) . .
O2 C3 C5 117.4(3) . .
O4 C3 C5 117.8(3) . .
C6 C5 C13 119.7(3) . .
C6 C5 C3 121.1(3) . .
C13 C5 C3 119.2(3) . .
C5 C6 C7 121.0(3) . .
C5 C6 H6 119.5 . .
C7 C6 H6 119.5 . .
C6 C7 C11 119.5(3) . .
C6 C7 C8 121.4(3) . .
C11 C7 C8 119.1(3) . .
O10 C8 O9 124.9(3) . .
O10 C8 C7 117.7(3) . .
O9 C8 C7 117.4(3) . .
C8 O9 Co1 128.8(2) . 2_656
C12 C11 C7 119.1(3) . .
C12 C11 H11 120.4 . .
C7 C11 H11 120.4 . .
C11 C12 C13 121.7(3) . .
C11 C12 O14 117.9(3) . .
C13 C12 O14 120.3(3) . .
C12 C13 C5 119.0(3) . .
C12 C13 H13 120.5 . .
C5 C13 H13 120.5 . .
C15 O14 C12 117.7(2) . .
O14 C15 C16 124.5(3) . .
O14 C15 C23 114.4(3) . .
C16 C15 C23 121.1(3) . .
C17 C16 C15 120.1(3) . .
C17 C16 H16 120.0 . .
C15 C16 H16 120.0 . .
C16 C17 C18 119.4(3) . .
C16 C17 H17 120.3 . .
C18 C17 H17 120.3 . .
C22 C18 C17 119.8(3) . .
C22 C18 C19 123.5(4) . .
C17 C18 C19 116.7(4) . .
O20 C19 O21 123.6(5) . .
O20 C19 C18 123.9(4) . .
O21 C19 C18 112.5(5) . .
C19 O21 H21 105.8 . .
C23 C22 C18 122.2(3) . .
C23 C22 H22 118.9 . .
C18 C22 H22 118.9 . .
C22 C23 N24 123.8(3) . .
C22 C23 C15 117.3(3) . .
N24 C23 C15 118.9(3) . .
C23 N24 H24A 119.4 . .
C23 N24 H24B 119.0 . .
H24A N24 H24B 109.9 . .
C30 N25 C26 117.1(2) . .
C30 N25 Co1 120.51(19) . .
C26 N25 Co1 122.3(2) . .
N25 C26 C27 123.0(3) . .
N25 C26 H26 118.5 . .
C27 C26 H26 118.5 . .
C26 C27 C28 120.5(3) . .
C26 C27 H27 119.7 . .
C28 C27 H27 119.7 . .
C29 C28 C27 116.3(3) . .
C29 C28 C28 121.9(4) . 2_666
C27 C28 C28 121.8(3) . 2_666
C28 C29 C30 120.0(3) . .
C28 C29 H29 120.0 . .
C30 C29 H29 120.0 . .
N25 C30 C29 123.0(3) . .
N25 C30 H30 118.5 . .
C29 C30 H30 118.5 . .
C32 N31 C36 116.7(2) . .
C32 N31 Co1 121.8(2) . .
C36 N31 Co1 121.56(19) . .
N31 C32 C33 123.8(3) . .
N31 C32 H32 118.1 . .
C33 C32 H32 118.1 . .
C32 C33 C34 119.7(3) . .
C32 C33 H33 120.1 . .
C34 C33 H33 120.1 . .
C33 C34 C35 116.7(2) . .
C33 C34 C34 122.8(3) . 2_757
C35 C34 C34 120.6(3) . 2_757
C36 C35 C34 119.8(3) . .
C36 C35 H35 120.1 . .
C34 C35 H35 120.1 . .
N31 C36 C35 123.4(3) . .
N31 C36 H36 118.3 . .
C35 C36 H36 118.3 . .
Co1 O37 H37A 97.2 . .
Co1 O37 H37B 89.7 . .
H37A O37 H37B 125.3 . .
Co1 O38 H38A 85.4 . .
Co1 O38 H38B 130.1 . .
H38A O38 H38B 120.2 . .

loop_
_geom_bond_atom_site_label_1
_geom_bond_atom_site_label_2
_geom_bond_distance
_geom_bond_site_symmetry_2
Co1 O9 2.075(2) 2_656
Co1 O2 2.087(2) .
Co1 O38 2.115(2) .
Co1 N31 2.129(2) .
Co1 O37 2.133(3) .
Co1 N25 2.133(2) .
O2 C3 1.256(4) .
C3 O4 1.262(4) .
C3 C5 1.513(4) .
C5 C6 1.386(4) .
C5 C13 1.392(4) .
C6 C7 1.388(4) .
C6 H6 0.9500 .
C7 C11 1.398(4) .
C7 C8 1.514(5) .
C8 O10 1.248(4) .
C8 O9 1.252(4) .
O9 Co1 2.075(2) 2_656
C11 C12 1.382(5) .
C11 H11 0.9500 .
C12 C13 1.389(4) .
C12 O14 1.396(4) .
C13 H13 0.9500 .
O14 C15 1.366(4) .
C15 C16 1.394(5) .
C15 C23 1.417(5) .
C16 C17 1.382(5) .
C16 H16 0.9500 .
C17 C18 1.397(5) .
C17 H17 0.9500 .
C18 C22 1.390(5) .
C18 C19 1.503(6) .
C19 O20 1.199(6) .
C19 O21 1.310(6) .
O21 H21 0.9591 .
C22 C23 1.375(5) .
C22 H22 0.9500 .
C23 N24 1.389(4) .
N24 H24A 0.8721 .
N24 H24B 0.9104 .
N25 C30 1.322(4) .
N25 C26 1.335(4) .
C26 C27 1.382(4) .
C26 H26 0.9500 .
C27 C28 1.382(4) .
C27 H27 0.9500 .
C28 C29 1.378(4) .
C28 C28 1.471(5) 2_666
C29 C30 1.401(4) .
C29 H29 0.9500 .
C30 H30 0.9500 .
N31 C32 1.337(4) .
N31 C36 1.340(4) .
C32 C33 1.379(4) .
C32 H32 0.9500 .
C33 C34 1.380(4) .
C33 H33 0.9500 .
C34 C35 1.404(4) .
C34 C34 1.492(5) 2_757
C35 C36 1.371(4) .
C35 H35 0.9500 .
C36 H36 0.9500 .
O37 H37A 0.8875 .
O37 H37B 0.9366 .
O38 H38A 0.8887 .
O38 H38B 0.8698 .

loop_
_geom_hbond_atom_site_label_D
_geom_hbond_atom_site_label_H
_geom_hbond_atom_site_label_A
_geom_hbond_distance_DH
_geom_hbond_distance_HA
_geom_hbond_distance_DA
_geom_hbond_angle_DHA
_geom_hbond_site_symmetry_A
N24 H24B O9 0.91 2.32 3.233(4) 179 2_556
O37 H37B O10 0.94 1.65 2.587(4) 177 2_656
O38 H38A O4 0.89 1.77 2.659(4) 174 .

loop_
_platon_squeeze_void_nr
_platon_squeeze_void_average_x
_platon_squeeze_void_average_y
_platon_squeeze_void_average_z
_platon_squeeze_void_volume
_platon_squeeze_void_count_electrons
_platon_squeeze_void_content
1 -0.070 0.450 0.430 587 120 ' '
